data_7200282
loop_
_publ_author_name
'Hsu, Yi-Fen'
'Hu, Hui-Ling'
'Wu, Chia-Jun'
'Yeh, Chun-Wei'
'Proserpio, Davide M.'
'Chen, Jhy-Der'

_publ_section_title
;
 Ligand isomerism-controlled structural diversity of cadmium(II)
 perchlorate coordination polymers containing dipyridyladipoamide
 ligands
;
_journal_issue 1
_journal_name_full CrystEngComm
_journal_page_first 168
_journal_paper_doi 10.1039/b812447g
_journal_volume 11
_journal_year 2009
_chemical_formula_sum 'C16 H18 Cd Cl2 N4 O10'
_chemical_formula_weight 609.64
_chemical_name_systematic
;
?
;
_space_group_IT_number 14
_symmetry_cell_setting monoclinic
_symmetry_space_group_name_Hall '-P 2yn'
_symmetry_space_group_name_H-M 'P 1 21/n 1'
_atom_sites_solution_hydrogens geom
_atom_sites_solution_primary direct
_atom_sites_solution_secondary difmap
_audit_creation_method SHELXL-97
_cell_angle_alpha 90.00
_cell_angle_beta 107.793(8)
_cell_angle_gamma 90.00
_cell_formula_units_Z 2
_cell_length_a 9.1730(11)
_cell_length_b 11.3098(13)
_cell_length_c 11.0517(10)
_cell_measurement_reflns_used 27
_cell_measurement_temperature 295(2)
_cell_measurement_theta_max 12.48
_cell_measurement_theta_min 4.85
_cell_volume 1091.7(2)
_computing_cell_refinement 'Bruker XSCANS'
_computing_data_collection 'Bruker XSCANS'
_computing_data_reduction 'Bruker SHELXTL'
_computing_molecular_graphics 'Bruker SHELXTL'
_computing_publication_material 'Bruker SHELXTL'
_computing_structure_refinement 'SHELXL-97 (Sheldrick, 1997)'
_computing_structure_solution 'SHELXS-97 (Sheldrick, 1990)'
_diffrn_ambient_temperature 295(2)
_diffrn_measured_fraction_theta_full 0.997
_diffrn_measured_fraction_theta_max 0.997
_diffrn_measurement_device_type 'Bruker P4'
_diffrn_measurement_method '\w scans'
_diffrn_radiation_monochromator graphite
_diffrn_radiation_source 'fine-focus sealed tube'
_diffrn_radiation_type MoK\a
_diffrn_radiation_wavelength 0.71073
_diffrn_reflns_av_R_equivalents 0.0271
_diffrn_reflns_av_sigmaI/netI 0.0392
_diffrn_reflns_limit_h_max 10
_diffrn_reflns_limit_h_min -1
_diffrn_reflns_limit_k_max 13
_diffrn_reflns_limit_k_min -1
_diffrn_reflns_limit_l_max 12
_diffrn_reflns_limit_l_min -13
_diffrn_reflns_number 2543
_diffrn_reflns_theta_full 24.99
_diffrn_reflns_theta_max 24.99
_diffrn_reflns_theta_min 2.53
_diffrn_standards_interval_count 97
_diffrn_standards_number 3
_exptl_absorpt_coefficient_mu 1.307
_exptl_absorpt_correction_T_max 0.3683
_exptl_absorpt_correction_T_min 0.3425
_exptl_absorpt_correction_type empirical
_exptl_crystal_colour yellow
_exptl_crystal_density_diffrn 1.855
_exptl_crystal_density_method 'not measured'
_exptl_crystal_description plate
_exptl_crystal_F_000 608
_exptl_crystal_size_max 0.4
_exptl_crystal_size_mid 0.4
_exptl_crystal_size_min 0.2
_refine_diff_density_max 0.509
_refine_diff_density_min -0.503
_refine_diff_density_rms 0.080
_refine_ls_extinction_method none
_refine_ls_goodness_of_fit_ref 1.031
_refine_ls_hydrogen_treatment mixed
_refine_ls_matrix_type full
_refine_ls_number_parameters 187
_refine_ls_number_reflns 1917
_refine_ls_number_restraints 0
_refine_ls_restrained_S_all 1.031
_refine_ls_R_factor_all 0.0511
_refine_ls_R_factor_gt 0.0329
_refine_ls_shift/su_max 0.000
_refine_ls_shift/su_mean 0.000
_refine_ls_structure_factor_coef Fsqd
_refine_ls_weighting_details 'calc w=1/[\s^2^(Fo^2^)+(0.0344P)^2^+1.1440P] where P=(Fo^2^+2Fc^2^)/3'
_refine_ls_weighting_scheme calc
_refine_ls_wR_factor_gt 0.0713
_refine_ls_wR_factor_ref 0.0793
_reflns_number_gt 1500
_reflns_number_total 1917
_reflns_threshold_expression >2sigma(I)
_cod_data_source_file b812447g.txt
_cod_data_source_block 1
_cod_depositor_comments
;
The following automatic conversions were performed:
'_symmetry_cell_setting' value 'Monoclinic' changed to 'monoclinic'
according to '/home/saulius/struct/CIF-dictionaries/cif_core.dic'
dictionary named 'cif_core.dic' version 2.4.1 from 2010-06-29.

Automatic conversion script
Id: cif_fix_enum 1527 2010-12-29 10:47:43Z saulius 
;
_cod_original_sg_symbol_H-M P2(1)/n
_cod_database_code 7200282

loop_
_symmetry_equiv_pos_as_xyz
'x, y, z'
'-x+1/2, y+1/2, -z+1/2'
'-x, -y, -z'
'x-1/2, -y-1/2, z-1/2'

loop_
_atom_site_label
_atom_site_type_symbol
_atom_site_fract_x
_atom_site_fract_y
_atom_site_fract_z
_atom_site_U_iso_or_equiv
_atom_site_adp_type
_atom_site_occupancy
_atom_site_symmetry_multiplicity
_atom_site_calc_flag
_atom_site_refinement_flags
_atom_site_disorder_assembly
_atom_site_disorder_group
Cd Cd 0.0000 0.0000 0.5000 0.03539(15) Uani 1 2 d S . .
O1 O 0.0695(3) 0.0653(3) 0.6984(2) 0.0453(7) Uani 1 1 d . . .
N1 N 0.2440(4) -0.0684(3) 0.5604(3) 0.0333(7) Uani 1 1 d . . .
N2 N 0.2854(4) -0.0454(3) 0.7828(3) 0.0330(8) Uani 1 1 d . . .
C1 C 0.3355(4) -0.0788(3) 0.6799(3) 0.0304(8) Uani 1 1 d . . .
C2 C 0.4820(5) -0.1260(4) 0.7084(4) 0.0429(10) Uani 1 1 d . . .
C3 C 0.5361(5) -0.1594(4) 0.6121(5) 0.0492(12) Uani 1 1 d . . .
C4 C 0.4435(5) -0.1481(4) 0.4870(4) 0.0461(11) Uani 1 1 d . . .
C5 C 0.3011(5) -0.1030(4) 0.4671(4) 0.0430(11) Uani 1 1 d . . .
C6 C 0.1663(4) 0.0215(4) 0.7906(3) 0.0333(9) Uani 1 1 d . . .
C7 C 0.1559(5) 0.0409(5) 0.9223(4) 0.0386(10) Uani 1 1 d . . .
C8 C 0.0066(5) -0.0086(5) 0.9341(4) 0.0403(9) Uani 1 1 d . . .
Cl Cl 0.04009(12) 0.28397(10) 0.37950(9) 0.0408(3) Uani 1 1 d . . .
O2 O 0.1017(4) 0.1698(3) 0.4216(5) 0.0858(14) Uani 1 1 d . . .
O3 O 0.0054(4) 0.3444(4) 0.4796(3) 0.0759(12) Uani 1 1 d . . .
O4 O 0.1511(4) 0.3479(3) 0.3401(3) 0.0649(10) Uani 1 1 d . . .
O5 O -0.0965(4) 0.2715(4) 0.2762(3) 0.0707(11) Uani 1 1 d . . .
H2N H 0.335(5) -0.066(4) 0.856(4) 0.050(14) Uiso 1 1 d . . .
H2 H 0.536(5) -0.137(4) 0.793(4) 0.053(13) Uiso 1 1 d . . .
H3 H 0.630(5) -0.196(4) 0.629(4) 0.040(11) Uiso 1 1 d . . .
H4 H 0.483(5) -0.177(4) 0.419(4) 0.059(14) Uiso 1 1 d . . .
H5 H 0.240(5) -0.100(4) 0.387(4) 0.038(11) Uiso 1 1 d . . .
H7A H 0.164(5) 0.123(4) 0.934(4) 0.046(13) Uiso 1 1 d . . .
H7B H 0.239(6) 0.001(4) 0.983(5) 0.053(13) Uiso 1 1 d . . .
H8A H -0.077(6) 0.021(4) 0.872(5) 0.060(15) Uiso 1 1 d . . .
H8B H 0.002(6) -0.091(5) 0.911(4) 0.059(15) Uiso 1 1 d . . .

loop_
_atom_site_aniso_label
_atom_site_aniso_U_11
_atom_site_aniso_U_22
_atom_site_aniso_U_33
_atom_site_aniso_U_23
_atom_site_aniso_U_13
_atom_site_aniso_U_12
Cd 0.0295(2) 0.0487(3) 0.0260(2) 0.0035(2) 0.00561(14) 0.0073(2)
O1 0.0434(17) 0.0599(19) 0.0297(14) -0.0020(14) 0.0067(13) 0.0188(16)
N1 0.0310(17) 0.039(2) 0.0305(16) 0.0031(15) 0.0102(13) 0.0070(15)
N2 0.0285(17) 0.0440(19) 0.0250(16) -0.0004(14) 0.0059(14) 0.0031(14)
C1 0.0268(19) 0.034(2) 0.0326(19) -0.0011(17) 0.0123(16) 0.0001(17)
C2 0.031(2) 0.055(3) 0.041(2) 0.002(2) 0.0083(19) 0.008(2)
C3 0.035(2) 0.056(3) 0.060(3) 0.001(2) 0.019(2) 0.014(2)
C4 0.050(2) 0.051(3) 0.047(3) -0.001(2) 0.029(2) 0.008(2)
C5 0.045(3) 0.054(3) 0.032(2) 0.002(2) 0.014(2) 0.005(2)
C6 0.0279(19) 0.044(3) 0.0281(18) -0.0040(17) 0.0081(15) -0.0038(18)
C7 0.033(2) 0.053(3) 0.029(2) -0.0044(19) 0.0087(17) 0.002(2)
C8 0.036(2) 0.056(3) 0.032(2) -0.004(2) 0.0142(17) -0.005(2)
Cl 0.0389(5) 0.0417(6) 0.0420(5) 0.0016(5) 0.0126(4) 0.0012(5)
O2 0.066(2) 0.060(2) 0.146(4) 0.047(2) 0.054(3) 0.019(2)
O3 0.054(2) 0.116(3) 0.058(2) -0.031(2) 0.0173(17) 0.007(2)
O4 0.059(2) 0.062(2) 0.077(2) 0.0132(19) 0.0246(18) -0.0143(18)
O5 0.057(2) 0.082(3) 0.059(2) -0.0126(19) -0.0045(17) -0.014(2)

loop_
_atom_type_symbol
_atom_type_description
_atom_type_scat_dispersion_real
_atom_type_scat_dispersion_imag
_atom_type_scat_source
C C 0.0033 0.0016 'International Tables Vol C Tables 4.2.6.8 and 6.1.1.4'
H H 0.0000 0.0000 'International Tables Vol C Tables 4.2.6.8 and 6.1.1.4'
N N 0.0061 0.0033 'International Tables Vol C Tables 4.2.6.8 and 6.1.1.4'
O O 0.0106 0.0060 'International Tables Vol C Tables 4.2.6.8 and 6.1.1.4'
Cl Cl 0.1484 0.1585 'International Tables Vol C Tables 4.2.6.8 and 6.1.1.4'
Cd Cd -0.8075 1.2024 'International Tables Vol C Tables 4.2.6.8 and 6.1.1.4'

loop_
_geom_angle_atom_site_label_1
_geom_angle_atom_site_label_2
_geom_angle_atom_site_label_3
_geom_angle
_geom_angle_site_symmetry_1
_geom_angle_site_symmetry_3
_geom_angle_publ_flag
O1 Cd O1 180.0 3_556 . ?
O1 Cd N1 97.89(10) 3_556 . ?
O1 Cd N1 82.11(10) . . ?
O1 Cd N1 82.11(10) 3_556 3_556 ?
O1 Cd N1 97.89(10) . 3_556 ?
N1 Cd N1 180.0 . 3_556 ?
O1 Cd O2 86.30(15) 3_556 . ?
O1 Cd O2 93.70(15) . . ?
N1 Cd O2 85.53(12) . . ?
N1 Cd O2 94.47(12) 3_556 . ?
O1 Cd O2 93.70(15) 3_556 3_556 ?
O1 Cd O2 86.30(15) . 3_556 ?
N1 Cd O2 94.47(12) . 3_556 ?
N1 Cd O2 85.53(12) 3_556 3_556 ?
O2 Cd O2 180.00(11) . 3_556 ?
C6 O1 Cd 127.0(3) . . ?
C1 N1 C5 117.1(3) . . ?
C1 N1 Cd 125.9(2) . . ?
C5 N1 Cd 116.9(3) . . ?
C6 N2 C1 132.4(3) . . ?
N1 C1 C2 122.0(3) . . ?
N1 C1 N2 121.0(3) . . ?
C2 C1 N2 117.0(3) . . ?
C3 C2 C1 119.3(4) . . ?
C2 C3 C4 119.7(4) . . ?
C5 C4 C3 117.5(4) . . ?
N1 C5 C4 124.4(4) . . ?
O1 C6 N2 124.3(3) . . ?
O1 C6 C7 119.9(4) . . ?
N2 C6 C7 115.8(3) . . ?
C6 C7 C8 110.7(3) . . ?
C8 C8 C7 112.0(5) 3_557 . ?
O3 Cl O5 108.8(2) . . ?
O3 Cl O4 110.3(2) . . ?
O5 Cl O4 110.0(2) . . ?
O3 Cl O2 110.0(3) . . ?
O5 Cl O2 109.6(3) . . ?
O4 Cl O2 108.1(2) . . ?
Cl O2 Cd 132.8(2) . . ?

loop_
_geom_bond_atom_site_label_1
_geom_bond_atom_site_label_2
_geom_bond_distance
_geom_bond_site_symmetry_2
_geom_bond_publ_flag
Cd O1 2.215(3) 3_556 ?
Cd O1 2.215(3) . ?
Cd N1 2.267(3) . ?
Cd N1 2.267(3) 3_556 ?
Cd O2 2.409(4) . ?
Cd O2 2.409(4) 3_556 ?
O1 C6 1.233(4) . ?
N1 C1 1.336(5) . ?
N1 C5 1.350(5) . ?
N2 C6 1.353(5) . ?
N2 C1 1.403(5) . ?
C1 C2 1.390(5) . ?
C2 C3 1.359(6) . ?
C3 C4 1.390(6) . ?
C4 C5 1.356(6) . ?
C6 C7 1.503(5) . ?
C7 C8 1.522(6) . ?
C8 C8 1.511(8) 3_557 ?
Cl O3 1.417(3) . ?
Cl O5 1.421(3) . ?
Cl O4 1.421(3) . ?
Cl O2 1.430(4) . ?
